data_7701028
loop_
_publ_author_name
'Kumar, Amit'
'Daw, Prosenjit'
'Espinosa-Jalapa, Noel Angel'
'Leitus, Gregory'
'Shimon, Linda J. W.'
'Ben-David, Yehoshoa'
'Milstein, David'

_publ_section_title
;
 CO<sub>2</sub> activation by manganese pincer complexes through different
 modes of metal-ligand cooperation.
;
_journal_issue 39
_journal_name_full 'Dalton transactions (Cambridge, England : 2003)'
_journal_page_first 14580
_journal_page_last 14584
_journal_paper_doi 10.1039/c9dt03088c
_journal_volume 48
_journal_year 2019
_chemical_formula_moiety 'C22 H34 Mn N2 O4 P'
_chemical_formula_sum 'C22 H34 Mn N2 O4 P'
_chemical_formula_weight 476.42
_space_group_crystal_system monoclinic
_space_group_IT_number 14
_space_group_name_Hall '-P 2ybc'
_space_group_name_H-M_alt 'P 1 21/c 1'
_symmetry_space_group_name_Hall '-P 2ybc'
_symmetry_space_group_name_H-M 'P 1 21/c 1'
_atom_sites_solution_hydrogens geom
_audit_creation_method SHELXL-2014/7
_audit_update_record
;
2019-08-27 deposited with the CCDC.    2019-09-04 downloaded from the CCDC.
;
_cell_angle_alpha 90
_cell_angle_beta 96.460(4)
_cell_angle_gamma 90
_cell_formula_units_Z 4
_cell_length_a 11.0332(4)
_cell_length_b 11.6911(4)
_cell_length_c 17.3894(7)
_cell_measurement_reflns_used 4464
_cell_measurement_temperature 100(2)
_cell_measurement_theta_max 47.7800
_cell_measurement_theta_min 4.5380
_cell_volume 2228.82(14)
_computing_cell_refinement 'CrysAlisPro 1.171.39.4c (Rigaku OD, 2015)'
_computing_data_collection 'CrysAlisPro 1.171.39.4c (Rigaku OD, 2015)'
_computing_data_reduction 'CrysAlisPro 1.171.39.4c (Rigaku OD, 2015)'
_computing_molecular_graphics 'Mercury 3.7''
_computing_publication_material 'SHELXL-2016/4 (Sheldrick, 2016)'
_computing_structure_refinement 'SHELXL-2014/7 (Sheldrick, 2014)'
_computing_structure_solution 'ShelXT (Sheldrick, 2015)'
_diffrn_ambient_temperature 100(2)
_diffrn_measured_fraction_theta_full 1.000
_diffrn_measured_fraction_theta_max 0.991
_diffrn_measurement_device_type 'XtaLAB Pro: Kappa dual home/near'
_diffrn_measurement_method '\w scans'
_diffrn_radiation_type CuK\a
_diffrn_radiation_wavelength 1.54184
_diffrn_reflns_av_R_equivalents 0.0300
_diffrn_reflns_av_unetI/netI 0.0261
_diffrn_reflns_Laue_measured_fraction_full 1.000
_diffrn_reflns_Laue_measured_fraction_max 0.991
_diffrn_reflns_limit_h_max 10
_diffrn_reflns_limit_h_min -10
_diffrn_reflns_limit_k_max 11
_diffrn_reflns_limit_k_min -11
_diffrn_reflns_limit_l_max 16
_diffrn_reflns_limit_l_min -16
_diffrn_reflns_number 8651
_diffrn_reflns_point_group_measured_fraction_full 1.000
_diffrn_reflns_point_group_measured_fraction_max 0.991
_diffrn_reflns_theta_full 26.000
_diffrn_reflns_theta_max 47.964
_diffrn_reflns_theta_min 4.032
_exptl_absorpt_coefficient_mu 5.750
_exptl_absorpt_correction_T_max 1.00000
_exptl_absorpt_correction_T_min 0.73032
_exptl_absorpt_correction_type multi-scan
_exptl_absorpt_process_details
;
CrysAlisPro 1.171.39.46 (Rigaku Oxford Diffraction, 2018)
Empirical absorption correction using spherical harmonics,
 implemented in SCALE3 ABSPACK scaling algorithm.
;
_exptl_crystal_colour yellow
_exptl_crystal_density_diffrn 1.420
_exptl_crystal_description plate
_exptl_crystal_F_000 1008
_exptl_crystal_size_max 0.040
_exptl_crystal_size_mid 0.033
_exptl_crystal_size_min 0.023
_refine_diff_density_max 0.180
_refine_diff_density_min -0.230
_refine_diff_density_rms 0.041
_refine_ls_extinction_method none
_refine_ls_goodness_of_fit_ref 1.064
_refine_ls_hydrogen_treatment constr
_refine_ls_matrix_type full
_refine_ls_number_parameters 279
_refine_ls_number_reflns 2073
_refine_ls_number_restraints 0
_refine_ls_restrained_S_all 1.064
_refine_ls_R_factor_all 0.0307
_refine_ls_R_factor_gt 0.0268
_refine_ls_shift/su_max 0.001
_refine_ls_shift/su_mean 0.000
_refine_ls_structure_factor_coef Fsqd
_refine_ls_weighting_details 'w=1/[\s^2^(Fo^2^)+(0.0291P)^2^+2.2266P] where P=(Fo^2^+2Fc^2^)/3'
_refine_ls_weighting_scheme calc
_refine_ls_wR_factor_gt 0.0655
_refine_ls_wR_factor_ref 0.0670
_reflns_Friedel_coverage 0.000
_reflns_number_gt 1884
_reflns_number_total 2073
_reflns_threshold_expression 'I > 2\s(I)'
_cod_data_source_file c9dt03088c2.cif
_cod_data_source_block Complex_3'
_cod_depositor_comments 'Adding full bibliography for 7701025--7701028.cif.'
_cod_database_code 7701028
_shelx_shelxl_version_number 2014/7
_shelx_space_group_comment
;
The symmetry employed for this shelxl refinement is uniquely defined
by the following loop, which should always be used as a source of
symmetry information in preference to the above space-group names.
They are only intended as comments.
;
_shelx_estimated_absorpt_t_min 0.846
_shelx_estimated_absorpt_t_max 0.945

loop_
_space_group_symop_operation_xyz
'x, y, z'
'-x, y+1/2, -z+1/2'
'-x, -y, -z'
'x, -y-1/2, z-1/2'

loop_
_atom_site_label
_atom_site_type_symbol
_atom_site_fract_x
_atom_site_fract_y
_atom_site_fract_z
_atom_site_U_iso_or_equiv
_atom_site_adp_type
_atom_site_occupancy
_atom_site_site_symmetry_order
_atom_site_calc_flag
_atom_site_refinement_flags_posn
_atom_site_refinement_flags_adp
Mn1 Mn 0.69546(4) 0.79175(4) 0.64316(3) 0.01504(19) Uani 1 1 d . .
P1 P 0.87716(7) 0.71452(6) 0.62060(5) 0.0151(2) Uani 1 1 d . .
O1 O 0.7639(2) 1.0231(2) 0.60012(13) 0.0281(6) Uani 1 1 d . .
O2 O 0.75333(19) 0.86725(19) 0.80393(15) 0.0296(6) Uani 1 1 d . .
O3 O 0.66484(17) 0.62649(17) 0.68213(11) 0.0156(5) Uani 1 1 d . .
O4 O 0.71576(18) 0.44191(19) 0.67012(11) 0.0196(5) Uani 1 1 d . .
N1 N 0.6416(2) 0.7113(2) 0.54313(14) 0.0139(6) Uani 1 1 d . .
N2 N 0.5020(2) 0.8320(2) 0.62526(14) 0.0159(6) Uani 1 1 d . .
C1 C 0.4792(3) 0.8418(3) 0.53874(17) 0.0195(8) Uani 1 1 d . .
H1A H 0.3903 0.8429 0.5223 0.023 Uiso 1 1 calc R U
H1B H 0.5146 0.9140 0.5216 0.023 Uiso 1 1 calc R U
C2 C 0.5361(3) 0.7424(3) 0.50270(18) 0.0154(8) Uani 1 1 d . .
C3 C 0.4891(3) 0.6830(3) 0.43813(18) 0.0175(8) Uani 1 1 d . .
H3 H 0.4148 0.7063 0.4095 0.021 Uiso 1 1 calc R U
C4 C 0.5517(3) 0.5887(3) 0.41552(18) 0.0192(8) Uani 1 1 d . .
H4 H 0.5229 0.5486 0.3696 0.023 Uiso 1 1 calc R U
C5 C 0.6567(3) 0.5529(3) 0.46016(17) 0.0165(8) Uani 1 1 d . .
H5 H 0.6989 0.4866 0.4463 0.020 Uiso 1 1 calc R U
C6 C 0.6989(3) 0.6149(3) 0.52499(17) 0.0140(8) Uani 1 1 d . .
C7 C 0.7968(3) 0.5802(2) 0.58742(17) 0.0158(8) Uani 1 1 d . .
H7 H 0.8521 0.5190 0.5715 0.019 Uiso 1 1 calc R U
C8 C 0.4227(3) 0.7383(3) 0.64979(17) 0.0181(8) Uani 1 1 d . .
H8A H 0.4481 0.6653 0.6277 0.022 Uiso 1 1 calc R U
H8B H 0.3374 0.7534 0.6279 0.022 Uiso 1 1 calc R U
C9 C 0.4263(3) 0.7248(3) 0.73606(17) 0.0204(8) Uani 1 1 d . .
H9A H 0.3835 0.6545 0.7476 0.031 Uiso 1 1 calc R U
H9B H 0.3864 0.7907 0.7574 0.031 Uiso 1 1 calc R U
H9C H 0.5113 0.7206 0.7593 0.031 Uiso 1 1 calc R U
C10 C 0.4725(3) 0.9437(2) 0.66075(18) 0.0193(8) Uani 1 1 d . .
H10A H 0.5269 1.0029 0.6426 0.023 Uiso 1 1 calc R U
H10B H 0.4922 0.9372 0.7175 0.023 Uiso 1 1 calc R U
C11 C 0.3425(3) 0.9854(3) 0.64432(19) 0.0236(9) Uani 1 1 d . .
H11A H 0.3204 0.9909 0.5883 0.035 Uiso 1 1 calc R U
H11B H 0.3351 1.0609 0.6678 0.035 Uiso 1 1 calc R U
H11C H 0.2876 0.9315 0.6662 0.035 Uiso 1 1 calc R U
C12 C 0.9541(3) 0.7628(3) 0.53362(18) 0.0187(8) Uani 1 1 d . .
C13 C 1.0524(3) 0.8515(3) 0.55807(19) 0.0244(9) Uani 1 1 d . .
H13A H 1.0176 0.9129 0.5870 0.037 Uiso 1 1 calc R U
H13B H 1.0834 0.8834 0.5120 0.037 Uiso 1 1 calc R U
H13C H 1.1195 0.8150 0.5909 0.037 Uiso 1 1 calc R U
C14 C 0.8628(3) 0.8193(3) 0.47274(17) 0.0214(8) Uani 1 1 d . .
H14A H 0.8030 0.7624 0.4513 0.032 Uiso 1 1 calc R U
H14B H 0.9061 0.8503 0.4312 0.032 Uiso 1 1 calc R U
H14C H 0.8206 0.8814 0.4967 0.032 Uiso 1 1 calc R U
C15 C 1.0113(3) 0.6626(3) 0.49311(19) 0.0251(8) Uani 1 1 d . .
H15A H 1.0695 0.6225 0.5304 0.038 Uiso 1 1 calc R U
H15B H 1.0538 0.6921 0.4507 0.038 Uiso 1 1 calc R U
H15C H 0.9471 0.6095 0.4724 0.038 Uiso 1 1 calc R U
C16 C 0.9961(3) 0.6754(3) 0.70292(18) 0.0174(8) Uani 1 1 d . .
C17 C 0.9344(3) 0.6079(3) 0.76282(18) 0.0213(8) Uani 1 1 d . .
H17A H 0.8627 0.6500 0.7759 0.032 Uiso 1 1 calc R U
H17B H 0.9918 0.5975 0.8095 0.032 Uiso 1 1 calc R U
H17C H 0.9090 0.5330 0.7415 0.032 Uiso 1 1 calc R U
C18 C 1.1007(3) 0.6029(3) 0.67938(19) 0.0237(8) Uani 1 1 d . .
H18A H 1.0677 0.5347 0.6517 0.036 Uiso 1 1 calc R U
H18B H 1.1538 0.5797 0.7257 0.036 Uiso 1 1 calc R U
H18C H 1.1479 0.6477 0.6456 0.036 Uiso 1 1 calc R U
C19 C 1.0465(3) 0.7851(3) 0.74286(19) 0.0233(8) Uani 1 1 d . .
H19A H 1.0905 0.8293 0.7070 0.035 Uiso 1 1 calc R U
H19B H 1.1022 0.7652 0.7888 0.035 Uiso 1 1 calc R U
H19C H 0.9789 0.8309 0.7583 0.035 Uiso 1 1 calc R U
C20 C 0.7339(3) 0.9302(3) 0.61451(18) 0.0189(8) Uani 1 1 d . .
C21 C 0.7313(3) 0.8375(3) 0.7398(2) 0.0185(8) Uani 1 1 d . .
C22 C 0.7210(3) 0.5439(3) 0.65319(18) 0.0166(8) Uani 1 1 d . .

loop_
_atom_site_aniso_label
_atom_site_aniso_U_11
_atom_site_aniso_U_22
_atom_site_aniso_U_33
_atom_site_aniso_U_23
_atom_site_aniso_U_13
_atom_site_aniso_U_12
Mn1 0.0171(3) 0.0119(3) 0.0159(3) -0.0010(2) 0.0012(2) -0.0005(2)
P1 0.0173(5) 0.0124(5) 0.0157(5) 0.0000(4) 0.0019(4) -0.0011(4)
O1 0.0348(14) 0.0152(15) 0.0355(15) 0.0016(12) 0.0094(11) -0.0033(11)
O2 0.0292(14) 0.0369(15) 0.0231(16) -0.0097(13) 0.0044(12) -0.0038(11)
O3 0.0175(12) 0.0134(12) 0.0163(13) -0.0006(10) 0.0046(10) 0.0014(10)
O4 0.0247(13) 0.0117(14) 0.0215(13) 0.0034(10) -0.0006(10) -0.0029(10)
N1 0.0159(16) 0.0127(16) 0.0137(15) 0.0012(12) 0.0043(13) -0.0006(13)
N2 0.0211(15) 0.0116(15) 0.0149(16) 0.0000(12) 0.0013(12) -0.0006(12)
C1 0.0218(19) 0.019(2) 0.017(2) 0.0027(16) -0.0011(15) 0.0002(15)
C2 0.019(2) 0.0119(18) 0.015(2) 0.0032(16) 0.0036(18) -0.0017(16)
C3 0.0189(18) 0.0188(19) 0.015(2) 0.0038(17) 0.0008(16) -0.0006(17)
C4 0.025(2) 0.021(2) 0.0122(19) -0.0011(16) 0.0041(18) -0.0074(17)
C5 0.022(2) 0.0130(18) 0.016(2) -0.0012(16) 0.0075(17) -0.0013(16)
C6 0.0145(18) 0.0148(19) 0.014(2) 0.0007(16) 0.0048(16) -0.0025(16)
C7 0.0154(18) 0.0133(18) 0.0192(19) -0.0030(15) 0.0040(16) 0.0022(14)
C8 0.0181(19) 0.0155(18) 0.021(2) -0.0018(16) 0.0019(15) -0.0008(15)
C9 0.0200(19) 0.0182(19) 0.024(2) 0.0010(16) 0.0045(15) 0.0000(15)
C10 0.024(2) 0.0143(18) 0.020(2) -0.0050(16) 0.0025(15) 0.0008(16)
C11 0.028(2) 0.0177(19) 0.025(2) -0.0025(16) 0.0014(16) 0.0048(16)
C12 0.0210(19) 0.0170(18) 0.0190(19) 0.0000(16) 0.0060(16) -0.0014(16)
C13 0.026(2) 0.020(2) 0.028(2) 0.0055(16) 0.0053(17) -0.0043(16)
C14 0.029(2) 0.0205(19) 0.0165(19) 0.0023(16) 0.0095(16) -0.0034(16)
C15 0.031(2) 0.0202(19) 0.026(2) -0.0007(17) 0.0115(17) -0.0009(16)
C16 0.0175(18) 0.0164(18) 0.0184(19) 0.0008(16) 0.0021(15) 0.0004(15)
C17 0.0228(19) 0.0224(19) 0.0173(19) 0.0007(16) -0.0035(16) -0.0012(16)
C18 0.0197(19) 0.0211(19) 0.030(2) 0.0018(17) -0.0006(16) -0.0002(16)
C19 0.0216(19) 0.025(2) 0.023(2) -0.0039(16) -0.0016(16) -0.0036(16)
C20 0.0189(19) 0.022(2) 0.016(2) -0.0019(17) 0.0016(15) 0.0041(17)
C21 0.0173(19) 0.0173(19) 0.022(2) -0.0003(17) 0.0049(17) -0.0005(15)
C22 0.0129(19) 0.024(2) 0.0121(19) 0.0015(18) -0.0041(15) -0.0038(17)

loop_
_atom_type_symbol
_atom_type_description
_atom_type_scat_dispersion_real
_atom_type_scat_dispersion_imag
_atom_type_scat_source
C C 0.0181 0.0091 'International Tables Vol C Tables 4.2.6.8 and 6.1.1.4'
H H 0.0000 0.0000 'International Tables Vol C Tables 4.2.6.8 and 6.1.1.4'
N N 0.0311 0.0180 'International Tables Vol C Tables 4.2.6.8 and 6.1.1.4'
O O 0.0492 0.0322 'International Tables Vol C Tables 4.2.6.8 and 6.1.1.4'
P P 0.2955 0.4335 'International Tables Vol C Tables 4.2.6.8 and 6.1.1.4'
Mn Mn -0.5299 2.8052 'International Tables Vol C Tables 4.2.6.8 and 6.1.1.4'

loop_
_geom_angle_atom_site_label_1
_geom_angle_atom_site_label_2
_geom_angle_atom_site_label_3
_geom_angle
C20 Mn1 C21 87.44(14)
C20 Mn1 N1 104.07(12)
C21 Mn1 N1 168.34(12)
C20 Mn1 O3 175.10(11)
C21 Mn1 O3 89.92(12)
N1 Mn1 O3 78.74(9)
C20 Mn1 N2 91.41(12)
C21 Mn1 N2 100.47(12)
N1 Mn1 N2 77.72(9)
O3 Mn1 N2 93.13(8)
C20 Mn1 P1 94.07(10)
C21 Mn1 P1 100.21(10)
N1 Mn1 P1 81.09(8)
O3 Mn1 P1 82.32(6)
N2 Mn1 P1 158.81(7)
C7 P1 C16 107.27(13)
C7 P1 C12 104.07(14)
C16 P1 C12 109.94(14)
C7 P1 Mn1 89.43(10)
C16 P1 Mn1 121.16(10)
C12 P1 Mn1 120.04(10)
C22 O3 Mn1 117.87(19)
C2 N1 C6 120.5(3)
C2 N1 Mn1 118.8(2)
C6 N1 Mn1 119.6(2)
C8 N2 C10 111.2(2)
C8 N2 C1 107.7(2)
C10 N2 C1 109.1(2)
C8 N2 Mn1 113.42(18)
C10 N2 Mn1 112.68(17)
C1 N2 Mn1 102.18(17)
C2 C1 N2 109.3(2)
C2 C1 H1A 109.8
N2 C1 H1A 109.8
C2 C1 H1B 109.8
N2 C1 H1B 109.8
H1A C1 H1B 108.3
N1 C2 C3 121.2(3)
N1 C2 C1 111.9(3)
C3 C2 C1 126.8(3)
C2 C3 C4 118.8(3)
C2 C3 H3 120.6
C4 C3 H3 120.6
C3 C4 C5 119.7(3)
C3 C4 H4 120.2
C5 C4 H4 120.2
C6 C5 C4 119.0(3)
C6 C5 H5 120.5
C4 C5 H5 120.5
N1 C6 C5 120.5(3)
N1 C6 C7 112.1(3)
C5 C6 C7 126.9(3)
C6 C7 C22 101.8(2)
C6 C7 P1 106.0(2)
C22 C7 P1 106.3(2)
C6 C7 H7 113.9
C22 C7 H7 113.9
P1 C7 H7 113.9
N2 C8 C9 114.3(2)
N2 C8 H8A 108.7
C9 C8 H8A 108.7
N2 C8 H8B 108.7
C9 C8 H8B 108.7
H8A C8 H8B 107.6
C8 C9 H9A 109.5
C8 C9 H9B 109.5
H9A C9 H9B 109.5
C8 C9 H9C 109.5
H9A C9 H9C 109.5
H9B C9 H9C 109.5
N2 C10 C11 116.7(2)
N2 C10 H10A 108.1
C11 C10 H10A 108.1
N2 C10 H10B 108.1
C11 C10 H10B 108.1
H10A C10 H10B 107.3
C10 C11 H11A 109.5
C10 C11 H11B 109.5
H11A C11 H11B 109.5
C10 C11 H11C 109.5
H11A C11 H11C 109.5
H11B C11 H11C 109.5
C14 C12 C13 107.0(3)
C14 C12 C15 106.5(2)
C13 C12 C15 109.2(3)
C14 C12 P1 111.2(2)
C13 C12 P1 110.3(2)
C15 C12 P1 112.4(2)
C12 C13 H13A 109.5
C12 C13 H13B 109.5
H13A C13 H13B 109.5
C12 C13 H13C 109.5
H13A C13 H13C 109.5
H13B C13 H13C 109.5
C12 C14 H14A 109.5
C12 C14 H14B 109.5
H14A C14 H14B 109.5
C12 C14 H14C 109.5
H14A C14 H14C 109.5
H14B C14 H14C 109.5
C12 C15 H15A 109.5
C12 C15 H15B 109.5
H15A C15 H15B 109.5
C12 C15 H15C 109.5
H15A C15 H15C 109.5
H15B C15 H15C 109.5
C18 C16 C17 107.8(2)
C18 C16 C19 109.9(3)
C17 C16 C19 106.8(3)
C18 C16 P1 114.5(2)
C17 C16 P1 108.5(2)
C19 C16 P1 109.1(2)
C16 C17 H17A 109.5
C16 C17 H17B 109.5
H17A C17 H17B 109.5
C16 C17 H17C 109.5
H17A C17 H17C 109.5
H17B C17 H17C 109.5
C16 C18 H18A 109.5
C16 C18 H18B 109.5
H18A C18 H18B 109.5
C16 C18 H18C 109.5
H18A C18 H18C 109.5
H18B C18 H18C 109.5
C16 C19 H19A 109.5
C16 C19 H19B 109.5
H19A C19 H19B 109.5
C16 C19 H19C 109.5
H19A C19 H19C 109.5
H19B C19 H19C 109.5
O1 C20 Mn1 175.6(3)
O2 C21 Mn1 179.0(3)
O4 C22 O3 126.8(3)
O4 C22 C7 119.0(3)
O3 C22 C7 114.1(3)

loop_
_geom_bond_atom_site_label_1
_geom_bond_atom_site_label_2
_geom_bond_distance
Mn1 C20 1.759(4)
Mn1 C21 1.765(4)
Mn1 N1 2.008(2)
Mn1 O3 2.088(2)
Mn1 N2 2.174(2)
Mn1 P1 2.2727(9)
P1 C7 1.863(3)
P1 C16 1.886(3)
P1 C12 1.901(3)
O1 C20 1.170(4)
O2 C21 1.168(4)
O3 C22 1.281(4)
O4 C22 1.231(4)
N1 C2 1.340(4)
N1 C6 1.347(4)
N2 C8 1.494(4)
N2 C10 1.496(4)
N2 C1 1.501(4)
C1 C2 1.493(4)
C1 H1A 0.9900
C1 H1B 0.9900
C2 C3 1.371(4)
C3 C4 1.381(4)
C3 H3 0.9500
C4 C5 1.384(4)
C4 H4 0.9500
C5 C6 1.377(4)
C5 H5 0.9500
C6 C7 1.499(4)
C7 C22 1.551(4)
C7 H7 1.0000
C8 C9 1.504(4)
C8 H8A 0.9900
C8 H8B 0.9900
C9 H9A 0.9800
C9 H9B 0.9800
C9 H9C 0.9800
C10 C11 1.511(4)
C10 H10A 0.9900
C10 H10B 0.9900
C11 H11A 0.9800
C11 H11B 0.9800
C11 H11C 0.9800
C12 C14 1.527(4)
C12 C13 1.526(4)
C12 C15 1.538(4)
C13 H13A 0.9800
C13 H13B 0.9800
C13 H13C 0.9800
C14 H14A 0.9800
C14 H14B 0.9800
C14 H14C 0.9800
C15 H15A 0.9800
C15 H15B 0.9800
C15 H15C 0.9800
C16 C18 1.525(4)
C16 C17 1.527(4)
C16 C19 1.532(4)
C17 H17A 0.9800
C17 H17B 0.9800
C17 H17C 0.9800
C18 H18A 0.9800
C18 H18B 0.9800
C18 H18C 0.9800
C19 H19A 0.9800
C19 H19B 0.9800
C19 H19C 0.9800

loop_
_geom_torsion_atom_site_label_1
_geom_torsion_atom_site_label_2
_geom_torsion_atom_site_label_3
_geom_torsion_atom_site_label_4
_geom_torsion
C8 N2 C1 C2 -72.9(3)
C10 N2 C1 C2 166.3(2)
Mn1 N2 C1 C2 46.8(2)
C6 N1 C2 C3 -5.6(4)
Mn1 N1 C2 C3 -173.5(2)
C6 N1 C2 C1 172.0(3)
Mn1 N1 C2 C1 4.1(3)
N2 C1 C2 N1 -36.2(3)
N2 C1 C2 C3 141.2(3)
N1 C2 C3 C4 0.8(4)
C1 C2 C3 C4 -176.4(3)
C2 C3 C4 C5 3.1(4)
C3 C4 C5 C6 -2.3(4)
C2 N1 C6 C5 6.4(4)
Mn1 N1 C6 C5 174.2(2)
C2 N1 C6 C7 -166.0(3)
Mn1 N1 C6 C7 1.7(3)
C4 C5 C6 N1 -2.4(4)
C4 C5 C6 C7 168.8(3)
N1 C6 C7 C22 68.9(3)
C5 C6 C7 C22 -103.0(3)
N1 C6 C7 P1 -42.1(3)
C5 C6 C7 P1 146.1(3)
C16 P1 C7 C6 177.14(19)
C12 P1 C7 C6 -66.4(2)
Mn1 P1 C7 C6 54.55(19)
C16 P1 C7 C22 69.4(2)
C12 P1 C7 C22 -174.1(2)
Mn1 P1 C7 C22 -53.18(19)
C10 N2 C8 C9 -55.2(3)
C1 N2 C8 C9 -174.6(2)
Mn1 N2 C8 C9 73.0(3)
C8 N2 C10 C11 -57.7(3)
C1 N2 C10 C11 61.0(3)
Mn1 N2 C10 C11 173.7(2)
C7 P1 C16 C18 67.9(2)
C12 P1 C16 C18 -44.6(3)
Mn1 P1 C16 C18 168.07(18)
C7 P1 C16 C17 -52.5(2)
C12 P1 C16 C17 -165.0(2)
Mn1 P1 C16 C17 47.6(2)
C7 P1 C16 C19 -168.5(2)
C12 P1 C16 C19 78.9(2)
Mn1 P1 C16 C19 -68.4(2)
Mn1 O3 C22 O4 178.6(2)
Mn1 O3 C22 C7 -4.7(3)
C6 C7 C22 O4 109.6(3)
P1 C7 C22 O4 -139.7(2)
C6 C7 C22 O3 -67.4(3)
P1 C7 C22 O3 43.3(3)
